data_7026105
loop_
_publ_author_name
'Durran, Sean E.'
'Elsegood, Mark R. J.'
'Hammond, Shelly R.'
'Smith, Martin B.'

_publ_section_title
;
 Flexible kappa4-PNN'O-tetradentate ligands: synthesis, complexation and
 structural studies.
;
_journal_issue 30
_journal_name_full 'Dalton transactions (Cambridge, England : 2003)'
_journal_page_first 7136
_journal_page_last 7146
_journal_paper_doi 10.1039/c0dt00200c
_journal_volume 39
_journal_year 2010
_chemical_formula_moiety 'C28 H25 N2 O2 P Pt, C1 H1 Cl3'
_chemical_formula_sum 'C29 H26 Cl3 N2 O2 P Pt'
_chemical_formula_weight 766.93
_chemical_name_systematic
;
?
;
_space_group_IT_number 2
_symmetry_cell_setting triclinic
_symmetry_space_group_name_Hall '-P 1'
_symmetry_space_group_name_H-M 'P -1'
_atom_sites_solution_hydrogens geom
_atom_sites_solution_primary direct
_atom_sites_solution_secondary difmap
_audit_creation_method SHELXL-97
_cell_angle_alpha 99.169(3)
_cell_angle_beta 103.818(2)
_cell_angle_gamma 112.534(2)
_cell_formula_units_Z 2
_cell_length_a 9.1632(14)
_cell_length_b 11.944(2)
_cell_length_c 14.872(2)
_cell_measurement_reflns_used 9680
_cell_measurement_temperature 150(2)
_cell_measurement_theta_max 28.92
_cell_measurement_theta_min 2.43
_cell_volume 1401.6(4)
_computing_cell_refinement 'Bruker SAINT'
_computing_data_collection 'Bruker SMART'
_computing_data_reduction 'Bruker SAINT'
_computing_molecular_graphics 'Bruker SHELXTL'
_computing_publication_material 'Bruker SHELXTL and local programs'
_computing_structure_refinement 'SHELXL-97 (Sheldrick, 2008)'
_computing_structure_solution 'SHELXS-97 (Sheldrick, 2008)'
_diffrn_ambient_temperature 150(2)
_diffrn_measured_fraction_theta_full 0.991
_diffrn_measured_fraction_theta_max 0.868
_diffrn_measurement_device_type 'Bruker SMART 1000 CCD diffractometer'
_diffrn_measurement_method '\w rotation with narrow frames'
_diffrn_radiation_monochromator graphite
_diffrn_radiation_source 'sealed tube'
_diffrn_radiation_type MoK\a
_diffrn_radiation_wavelength 0.71073
_diffrn_reflns_av_R_equivalents 0.0251
_diffrn_reflns_av_sigmaI/netI 0.0292
_diffrn_reflns_limit_h_max 12
_diffrn_reflns_limit_h_min -12
_diffrn_reflns_limit_k_max 15
_diffrn_reflns_limit_k_min -16
_diffrn_reflns_limit_l_max 19
_diffrn_reflns_limit_l_min -19
_diffrn_reflns_number 12247
_diffrn_reflns_theta_full 26.00
_diffrn_reflns_theta_max 28.92
_diffrn_reflns_theta_min 1.92
_diffrn_standards_decay_% 0
_diffrn_standards_number 0
_exptl_absorpt_coefficient_mu 5.379
_exptl_absorpt_correction_T_max 0.643
_exptl_absorpt_correction_T_min 0.128
_exptl_absorpt_correction_type multi-scan
_exptl_absorpt_process_details 'SADABS v2.01, Sheldrick, G.M., (2003)'
_exptl_crystal_colour yellow
_exptl_crystal_density_diffrn 1.817
_exptl_crystal_density_method 'not measured'
_exptl_crystal_description rod
_exptl_crystal_F_000 748
_exptl_crystal_size_max 0.65
_exptl_crystal_size_mid 0.15
_exptl_crystal_size_min 0.09
_refine_diff_density_max 2.698
_refine_diff_density_min -2.572
_refine_diff_density_rms 0.155
_refine_ls_extinction_method none
_refine_ls_goodness_of_fit_ref 1.082
_refine_ls_hydrogen_treatment constr
_refine_ls_matrix_type full
_refine_ls_number_parameters 345
_refine_ls_number_reflns 6407
_refine_ls_number_restraints 0
_refine_ls_restrained_S_all 1.082
_refine_ls_R_factor_all 0.0355
_refine_ls_R_factor_gt 0.0328
_refine_ls_shift/su_max 0.006
_refine_ls_shift/su_mean 0.000
_refine_ls_structure_factor_coef Fsqd
_refine_ls_weighting_details 'calc w=1/[\s^2^(Fo^2^)+(0.0531P)^2^+3.0815P] where P=(Fo^2^+2Fc^2^)/3'
_refine_ls_weighting_scheme calc
_refine_ls_wR_factor_gt 0.0855
_refine_ls_wR_factor_ref 0.0872
_reflns_number_gt 5961
_reflns_number_total 6407
_reflns_threshold_expression I>2\s(I)
_cod_data_source_file c0dt00200c.txt
_cod_data_source_block 8a
_cod_original_cell_volume 1401.7(4)
_cod_original_sg_symbol_H-M P-1
_cod_database_code 7026105

loop_
_symmetry_equiv_pos_as_xyz
'x, y, z'
'-x, -y, -z'

loop_
_atom_site_label
_atom_site_type_symbol
_atom_site_fract_x
_atom_site_fract_y
_atom_site_fract_z
_atom_site_U_iso_or_equiv
_atom_site_adp_type
_atom_site_occupancy
_atom_site_symmetry_multiplicity
_atom_site_calc_flag
_atom_site_refinement_flags
Pt1 Pt 0.447165(19) 0.360310(13) 0.244693(10) 0.01752(6) Uani 1 1 d .
C28 C 0.4693(7) 0.4216(4) 0.3859(3) 0.0275(10) Uani 1 1 d .
H28A H 0.4800 0.5079 0.3996 0.041 Uiso 1 1 calc R
H28B H 0.5689 0.4203 0.4276 0.041 Uiso 1 1 calc R
H28C H 0.3698 0.3659 0.3981 0.041 Uiso 1 1 calc R
P1 P 0.61814(14) 0.55145(10) 0.25345(8) 0.0176(2) Uani 1 1 d .
C1 C 0.7016(6) 0.5532(4) 0.1534(3) 0.0209(8) Uani 1 1 d .
C2 C 0.8457(6) 0.6603(4) 0.1619(3) 0.0238(9) Uani 1 1 d .
H2A H 0.8953 0.7287 0.2189 0.029 Uiso 1 1 calc R
C3 C 0.9178(6) 0.6693(5) 0.0898(4) 0.0275(10) Uani 1 1 d .
H3 H 1.0138 0.7437 0.0968 0.033 Uiso 1 1 calc R
C4 C 0.8487(6) 0.5692(5) 0.0075(4) 0.0292(10) Uani 1 1 d .
H4 H 0.8976 0.5743 -0.0421 0.035 Uiso 1 1 calc R
C5 C 0.7087(6) 0.4622(5) -0.0023(3) 0.0253(9) Uani 1 1 d .
H5 H 0.6630 0.3936 -0.0588 0.030 Uiso 1 1 calc R
C6 C 0.6317(5) 0.4518(4) 0.0693(3) 0.0195(8) Uani 1 1 d .
C7 C 0.4831(6) 0.3317(4) 0.0454(3) 0.0218(8) Uani 1 1 d .
H7 H 0.4416 0.2803 -0.0192 0.026 Uiso 1 1 calc R
N1 N 0.4027(5) 0.2878(3) 0.1011(3) 0.0199(7) Uani 1 1 d .
C8 C 0.2570(6) 0.1641(4) 0.0605(3) 0.0273(10) Uani 1 1 d .
H8A H 0.2769 0.1105 0.0114 0.033 Uiso 1 1 calc R
H8B H 0.1577 0.1750 0.0280 0.033 Uiso 1 1 calc R
C9 C 0.2223(6) 0.0984(4) 0.1372(3) 0.0246(9) Uani 1 1 d .
O1 O 0.1224(5) -0.0170(3) 0.1093(2) 0.0312(8) Uani 1 1 d .
N2 N 0.2978(5) 0.1703(3) 0.2282(3) 0.0199(7) Uani 1 1 d .
C10 C 0.2812(6) 0.1146(4) 0.3053(3) 0.0213(8) Uani 1 1 d .
C11 C 0.1286(6) 0.0305(4) 0.3078(4) 0.0268(9) Uani 1 1 d .
O2 O -0.0191(4) -0.0080(3) 0.2362(3) 0.0313(7) Uani 1 1 d .
H2 H -0.0073 -0.0273 0.1825 0.047 Uiso 1 1 calc R
C12 C 0.1229(8) -0.0154(5) 0.3899(4) 0.0366(12) Uani 1 1 d .
H12 H 0.0187 -0.0722 0.3924 0.044 Uiso 1 1 calc R
C13 C 0.2658(9) 0.0215(5) 0.4652(4) 0.0420(14) Uani 1 1 d .
H13 H 0.2605 -0.0090 0.5201 0.050 Uiso 1 1 calc R
C14 C 0.4186(8) 0.1033(5) 0.4616(4) 0.0386(13) Uani 1 1 d .
H14 H 0.5183 0.1280 0.5136 0.046 Uiso 1 1 calc R
C15 C 0.4250(6) 0.1486(4) 0.3826(3) 0.0286(10) Uani 1 1 d .
H15 H 0.5302 0.2046 0.3806 0.034 Uiso 1 1 calc R
C16 C 0.5321(5) 0.6665(4) 0.2542(3) 0.0217(8) Uani 1 1 d .
C17 C 0.3720(6) 0.6293(5) 0.2615(3) 0.0275(9) Uani 1 1 d .
H17 H 0.3125 0.5469 0.2664 0.033 Uiso 1 1 calc R
C18 C 0.2998(7) 0.7124(5) 0.2617(4) 0.0361(11) Uani 1 1 d .
H18 H 0.1912 0.6868 0.2669 0.043 Uiso 1 1 calc R
C19 C 0.3851(8) 0.8314(5) 0.2543(4) 0.0391(12) Uani 1 1 d .
H19 H 0.3351 0.8878 0.2540 0.047 Uiso 1 1 calc R
C20 C 0.5431(8) 0.8693(5) 0.2471(5) 0.0418(13) Uani 1 1 d .
H20 H 0.6015 0.9518 0.2419 0.050 Uiso 1 1 calc R
C21 C 0.6173(7) 0.7870(5) 0.2474(4) 0.0335(11) Uani 1 1 d .
H21 H 0.7266 0.8137 0.2430 0.040 Uiso 1 1 calc R
C22 C 0.8059(5) 0.6219(4) 0.3590(3) 0.0205(8) Uani 1 1 d .
C23 C 0.9276(6) 0.5773(5) 0.3624(4) 0.0289(10) Uani 1 1 d .
H23 H 0.9158 0.5168 0.3078 0.035 Uiso 1 1 calc R
C24 C 1.0630(7) 0.6204(6) 0.4438(4) 0.0385(12) Uani 1 1 d .
H24 H 1.1469 0.5920 0.4449 0.046 Uiso 1 1 calc R
C25 C 1.0786(7) 0.7048(6) 0.5244(4) 0.0398(13) Uani 1 1 d .
H25 H 1.1718 0.7328 0.5813 0.048 Uiso 1 1 calc R
C26 C 0.9602(7) 0.7487(5) 0.5229(3) 0.0349(11) Uani 1 1 d .
H26 H 0.9722 0.8074 0.5787 0.042 Uiso 1 1 calc R
C27 C 0.8218(6) 0.7076(4) 0.4398(3) 0.0267(9) Uani 1 1 d .
H27 H 0.7398 0.7381 0.4387 0.032 Uiso 1 1 calc R
C29 C -0.1508(10) 0.1924(7) 0.1770(6) 0.059(2) Uani 1 1 d .
H29 H -0.1326 0.1240 0.2017 0.071 Uiso 1 1 calc R
Cl1 Cl -0.31675(18) 0.20355(16) 0.20701(11) 0.0440(3) Uani 1 1 d .
Cl2 Cl 0.0323(3) 0.3328(3) 0.2348(3) 0.1007(9) Uani 1 1 d .
Cl3 Cl -0.1873(5) 0.1529(2) 0.0563(2) 0.1329(16) Uani 1 1 d .

loop_
_atom_site_aniso_label
_atom_site_aniso_U_11
_atom_site_aniso_U_22
_atom_site_aniso_U_33
_atom_site_aniso_U_23
_atom_site_aniso_U_13
_atom_site_aniso_U_12
Pt1 0.02079(10) 0.01556(9) 0.01640(9) 0.00385(6) 0.00677(6) 0.00804(7)
C28 0.036(3) 0.021(2) 0.025(2) 0.0059(17) 0.014(2) 0.010(2)
P1 0.0196(5) 0.0165(5) 0.0171(5) 0.0041(4) 0.0065(4) 0.0083(4)
C1 0.024(2) 0.025(2) 0.0198(19) 0.0100(17) 0.0084(16) 0.0142(18)
C2 0.024(2) 0.024(2) 0.025(2) 0.0073(17) 0.0096(17) 0.0111(18)
C3 0.024(2) 0.029(2) 0.032(2) 0.015(2) 0.0114(19) 0.0106(19)
C4 0.032(2) 0.038(3) 0.028(2) 0.016(2) 0.019(2) 0.019(2)
C5 0.030(2) 0.032(2) 0.019(2) 0.0063(18) 0.0090(18) 0.018(2)
C6 0.023(2) 0.024(2) 0.0163(18) 0.0080(16) 0.0066(16) 0.0143(18)
C7 0.028(2) 0.023(2) 0.0135(18) 0.0027(16) 0.0041(16) 0.0130(18)
N1 0.0238(18) 0.0163(16) 0.0219(17) 0.0055(14) 0.0078(14) 0.0109(15)
C8 0.031(2) 0.023(2) 0.022(2) 0.0043(17) 0.0073(18) 0.0068(19)
C9 0.027(2) 0.023(2) 0.023(2) 0.0062(17) 0.0076(18) 0.0119(19)
O1 0.0353(19) 0.0178(15) 0.0295(17) 0.0030(13) 0.0073(15) 0.0039(14)
N2 0.0207(17) 0.0158(16) 0.0189(17) 0.0049(13) 0.0037(14) 0.0050(14)
C10 0.028(2) 0.0161(18) 0.022(2) 0.0061(16) 0.0079(17) 0.0111(17)
C11 0.034(3) 0.020(2) 0.031(2) 0.0096(18) 0.015(2) 0.0132(19)
O2 0.0275(17) 0.0274(17) 0.0367(19) 0.0104(15) 0.0116(15) 0.0086(14)
C12 0.052(3) 0.026(2) 0.036(3) 0.015(2) 0.023(2) 0.013(2)
C13 0.068(4) 0.031(3) 0.029(3) 0.015(2) 0.018(3) 0.020(3)
C14 0.056(4) 0.029(3) 0.025(2) 0.009(2) 0.004(2) 0.020(3)
C15 0.031(2) 0.023(2) 0.029(2) 0.0083(19) 0.006(2) 0.012(2)
C16 0.022(2) 0.0210(19) 0.020(2) 0.0031(16) 0.0040(16) 0.0088(17)
C17 0.029(2) 0.028(2) 0.030(2) 0.0112(19) 0.0126(19) 0.014(2)
C18 0.031(3) 0.044(3) 0.043(3) 0.014(2) 0.015(2) 0.024(2)
C19 0.042(3) 0.036(3) 0.046(3) 0.010(2) 0.012(3) 0.026(3)
C20 0.047(3) 0.023(2) 0.059(4) 0.014(2) 0.015(3) 0.019(2)
C21 0.029(2) 0.025(2) 0.046(3) 0.010(2) 0.011(2) 0.011(2)
C22 0.020(2) 0.0207(19) 0.0203(19) 0.0090(16) 0.0064(16) 0.0072(17)
C23 0.032(3) 0.028(2) 0.030(2) 0.0084(19) 0.013(2) 0.015(2)
C24 0.034(3) 0.046(3) 0.039(3) 0.016(2) 0.012(2) 0.020(3)
C25 0.027(3) 0.052(3) 0.027(2) 0.014(2) -0.001(2) 0.009(2)
C26 0.037(3) 0.038(3) 0.019(2) 0.002(2) 0.005(2) 0.012(2)
C27 0.030(2) 0.027(2) 0.020(2) 0.0035(18) 0.0064(18) 0.012(2)
C29 0.072(5) 0.048(4) 0.100(6) 0.039(4) 0.062(5) 0.044(4)
Cl1 0.0401(7) 0.0664(9) 0.0417(7) 0.0201(7) 0.0187(6) 0.0348(7)
Cl2 0.0547(12) 0.0850(16) 0.166(3) 0.0302(17) 0.0560(16) 0.0245(12)
Cl3 0.222(4) 0.0581(13) 0.112(2) -0.0007(13) 0.132(3) 0.0187(18)

loop_
_atom_type_symbol
_atom_type_description
_atom_type_scat_dispersion_real
_atom_type_scat_dispersion_imag
_atom_type_scat_source
C C 0.0033 0.0016 'International Tables Vol C Tables 4.2.6.8 and 6.1.1.4'
H H 0.0000 0.0000 'International Tables Vol C Tables 4.2.6.8 and 6.1.1.4'
N N 0.0061 0.0033 'International Tables Vol C Tables 4.2.6.8 and 6.1.1.4'
O O 0.0106 0.0060 'International Tables Vol C Tables 4.2.6.8 and 6.1.1.4'
P P 0.1023 0.0942 'International Tables Vol C Tables 4.2.6.8 and 6.1.1.4'
Pt Pt -1.7033 8.3905 'International Tables Vol C Tables 4.2.6.8 and 6.1.1.4'
Cl Cl 0.1484 0.1585 'International Tables Vol C Tables 4.2.6.8 and 6.1.1.4'

loop_
_geom_angle_atom_site_label_1
_geom_angle_atom_site_label_2
_geom_angle_atom_site_label_3
_geom_angle
C28 Pt1 N1 174.77(16)
C28 Pt1 N2 95.44(17)
N1 Pt1 N2 80.48(14)
C28 Pt1 P1 89.05(14)
N1 Pt1 P1 95.26(10)
N2 Pt1 P1 173.78(11)
C22 P1 C16 105.5(2)
C22 P1 C1 102.9(2)
C16 P1 C1 106.4(2)
C22 P1 Pt1 113.49(14)
C16 P1 Pt1 116.18(15)
C1 P1 Pt1 111.26(15)
C2 C1 C6 118.2(4)
C2 C1 P1 118.2(3)
C6 C1 P1 123.6(3)
C3 C2 C1 122.0(4)
C4 C3 C2 119.4(4)
C5 C4 C3 119.9(4)
C4 C5 C6 121.7(4)
C5 C6 C1 118.8(4)
C5 C6 C7 113.8(4)
C1 C6 C7 127.5(4)
N1 C7 C6 127.8(4)
C7 N1 C8 117.8(4)
C7 N1 Pt1 130.4(3)
C8 N1 Pt1 111.7(3)
N1 C8 C9 111.8(4)
O1 C9 N2 126.4(4)
O1 C9 C8 117.3(4)
N2 C9 C8 116.3(4)
C9 N2 C10 120.0(4)
C9 N2 Pt1 114.8(3)
C10 N2 Pt1 125.1(3)
C11 C10 C15 118.7(4)
C11 C10 N2 123.2(4)
C15 C10 N2 118.1(4)
O2 C11 C10 123.2(4)
O2 C11 C12 117.5(5)
C10 C11 C12 119.3(5)
C13 C12 C11 120.6(5)
C12 C13 C14 120.1(5)
C15 C14 C13 119.7(5)
C14 C15 C10 121.7(5)
C21 C16 C17 119.2(5)
C21 C16 P1 123.2(4)
C17 C16 P1 117.6(3)
C18 C17 C16 120.2(5)
C19 C18 C17 120.1(5)
C18 C19 C20 120.3(5)
C19 C20 C21 120.2(5)
C16 C21 C20 120.1(5)
C27 C22 C23 119.5(4)
C27 C22 P1 121.3(4)
C23 C22 P1 118.8(3)
C24 C23 C22 120.2(5)
C23 C24 C25 120.4(5)
C26 C25 C24 120.3(5)
C25 C26 C27 120.4(5)
C22 C27 C26 119.2(5)
Cl3 C29 Cl1 113.2(5)
Cl3 C29 Cl2 110.5(4)
Cl1 C29 Cl2 110.4(4)

loop_
_geom_bond_atom_site_label_1
_geom_bond_atom_site_label_2
_geom_bond_distance
Pt1 C28 2.044(5)
Pt1 N1 2.050(4)
Pt1 N2 2.090(4)
Pt1 P1 2.1795(11)
P1 C22 1.819(4)
P1 C16 1.828(5)
P1 C1 1.828(4)
C1 C2 1.403(6)
C1 C6 1.408(6)
C2 C3 1.385(6)
C3 C4 1.382(7)
C4 C5 1.376(7)
C5 C6 1.407(6)
C6 C7 1.465(6)
C7 N1 1.279(6)
N1 C8 1.466(6)
C8 C9 1.512(6)
C9 O1 1.257(6)
C9 N2 1.333(6)
N2 C10 1.423(5)
C10 C11 1.388(7)
C10 C15 1.394(6)
C11 O2 1.362(6)
C11 C12 1.419(7)
C12 C13 1.365(9)
C13 C14 1.386(9)
C14 C15 1.375(7)
C16 C21 1.383(7)
C16 C17 1.398(7)
C17 C18 1.388(7)
C18 C19 1.373(8)
C19 C20 1.377(9)
C20 C21 1.394(7)
C22 C27 1.388(6)
C22 C23 1.403(7)
C23 C24 1.365(7)
C24 C25 1.377(9)
C25 C26 1.372(8)
C26 C27 1.399(7)
C29 Cl3 1.698(9)
C29 Cl1 1.729(6)
C29 Cl2 1.750(8)

loop_
_geom_hbond_atom_site_label_D
_geom_hbond_atom_site_label_H
_geom_hbond_atom_site_label_A
_geom_hbond_distance_DH
_geom_hbond_distance_HA
_geom_hbond_distance_DA
_geom_hbond_angle_DHA
O2 H2 O1 0.84 1.78 2.543(5) 150.6

loop_
_geom_torsion_atom_site_label_1
_geom_torsion_atom_site_label_2
_geom_torsion_atom_site_label_3
_geom_torsion_atom_site_label_4
_geom_torsion
C28 Pt1 P1 C22 47.9(2)
N1 Pt1 P1 C22 -135.01(19)
C28 Pt1 P1 C16 -74.6(2)
N1 Pt1 P1 C16 102.40(19)
C28 Pt1 P1 C1 163.4(2)
N1 Pt1 P1 C1 -19.51(18)
C22 P1 C1 C2 -40.7(4)
C16 P1 C1 C2 70.0(4)
Pt1 P1 C1 C2 -162.6(3)
C22 P1 C1 C6 137.7(4)
C16 P1 C1 C6 -111.6(4)
Pt1 P1 C1 C6 15.8(4)
C6 C1 C2 C3 1.2(7)
P1 C1 C2 C3 179.7(4)
C1 C2 C3 C4 -1.4(7)
C2 C3 C4 C5 0.5(7)
C3 C4 C5 C6 0.7(7)
C4 C5 C6 C1 -0.9(7)
C4 C5 C6 C7 179.2(4)
C2 C1 C6 C5 -0.1(6)
P1 C1 C6 C5 -178.5(3)
C2 C1 C6 C7 179.8(4)
P1 C1 C6 C7 1.5(6)
C5 C6 C7 N1 168.8(4)
C1 C6 C7 N1 -11.2(8)
C6 C7 N1 C8 -179.7(4)
C6 C7 N1 Pt1 -1.9(7)
N2 Pt1 N1 C7 -158.9(4)
P1 Pt1 N1 C7 16.5(4)
N2 Pt1 N1 C8 19.0(3)
P1 Pt1 N1 C8 -165.6(3)
C7 N1 C8 C9 154.4(4)
Pt1 N1 C8 C9 -23.8(5)
N1 C8 C9 O1 -166.4(4)
N1 C8 C9 N2 15.4(6)
O1 C9 N2 C10 6.2(7)
C8 C9 N2 C10 -175.7(4)
O1 C9 N2 Pt1 -177.4(4)
C8 C9 N2 Pt1 0.6(5)
C28 Pt1 N2 C9 165.7(4)
N1 Pt1 N2 C9 -11.0(3)
C28 Pt1 N2 C10 -18.2(4)
N1 Pt1 N2 C10 165.1(4)
C9 N2 C10 C11 -47.8(6)
Pt1 N2 C10 C11 136.2(4)
C9 N2 C10 C15 133.6(5)
Pt1 N2 C10 C15 -42.4(6)
C15 C10 C11 O2 179.6(4)
N2 C10 C11 O2 1.0(7)
C15 C10 C11 C12 1.8(7)
N2 C10 C11 C12 -176.8(4)
O2 C11 C12 C13 -178.6(5)
C10 C11 C12 C13 -0.7(8)
C11 C12 C13 C14 -0.7(9)
C12 C13 C14 C15 1.0(9)
C13 C14 C15 C10 0.1(8)
C11 C10 C15 C14 -1.5(7)
N2 C10 C15 C14 177.1(5)
C22 P1 C16 C21 61.6(4)
C1 P1 C16 C21 -47.3(5)
Pt1 P1 C16 C21 -171.7(4)
C22 P1 C16 C17 -118.7(4)
C1 P1 C16 C17 132.4(4)
Pt1 P1 C16 C17 8.0(4)
C21 C16 C17 C18 0.2(7)
P1 C16 C17 C18 -179.5(4)
C16 C17 C18 C19 0.2(8)
C17 C18 C19 C20 -0.3(9)
C18 C19 C20 C21 0.0(10)
C17 C16 C21 C20 -0.6(8)
P1 C16 C21 C20 179.1(4)
C19 C20 C21 C16 0.5(9)
C16 P1 C22 C27 27.6(4)
C1 P1 C22 C27 138.9(4)
Pt1 P1 C22 C27 -100.8(4)
C16 P1 C22 C23 -159.9(4)
C1 P1 C22 C23 -48.5(4)
Pt1 P1 C22 C23 71.8(4)
C27 C22 C23 C24 -1.7(7)
P1 C22 C23 C24 -174.4(4)
C22 C23 C24 C25 2.1(8)
C23 C24 C25 C26 -1.5(9)
C24 C25 C26 C27 0.4(8)
C23 C22 C27 C26 0.6(7)
P1 C22 C27 C26 173.1(4)
C25 C26 C27 C22 0.0(8)
